data_7111772
loop_
_publ_author_name
'Georgiev, Ivan G.'
'Bu\<car, Dejan-Kre\<simir'
'MacGillivray, Leonard R.'

_publ_section_title
;
 Stereospecific and quantitative photodimerisation of terminal olefins in
 the solid state
;
_journal_issue 27
_journal_name_full 'Chemical Communications'
_journal_page_first 4956
_journal_page_last 4958
_journal_paper_doi 10.1039/c0cc01184c
_journal_volume 46
_journal_year 2010
_chemical_formula_moiety 'C14 H14 Ag N2, N O3'
_chemical_formula_sum 'C14 H14 Ag N3 O3'
_chemical_formula_weight 380.15
_space_group_IT_number 14
_symmetry_cell_setting monoclinic
_symmetry_space_group_name_Hall '-P 2yn'
_symmetry_space_group_name_H-M 'P 1 21/n 1'
_atom_sites_solution_hydrogens geom
_atom_sites_solution_primary heavy
_atom_sites_solution_secondary difmap
_audit_creation_date 2010-01-05T13:40:06-00:00
_audit_creation_method 'WinGX routine CIF_UPDATE'
_cell_angle_alpha 90
_cell_angle_beta 94.835(5)
_cell_angle_gamma 90
_cell_formula_units_Z 4
_cell_length_a 11.0503(12)
_cell_length_b 10.9201(12)
_cell_length_c 12.8477(14)
_cell_measurement_reflns_used 6978
_cell_measurement_temperature 290(2)
_cell_measurement_theta_max 27.88
_cell_measurement_theta_min 1.00
_cell_volume 1544.8(3)
_computing_cell_refinement 'HKL Scalepack (Otwinowski & Minor, 1997)'
_computing_data_collection 'Collect (Nonius BV, 1997-2000)'
_computing_data_reduction 'HKL Denzo, Scalepack (Otwinowski & Minor, 1997)'
_computing_molecular_graphics 'Rastop (Valadon, 2004)'
_computing_publication_material 'WinGX (Farrugia, 1999)'
_computing_structure_refinement 'SHELXL (Sheldrick, 2008)'
_computing_structure_solution 'SHELXS (Sheldrick, 2008)'
_diffrn_ambient_temperature 290(2)
_diffrn_detector_area_resol_mean 9
_diffrn_measured_fraction_theta_full 0.993
_diffrn_measured_fraction_theta_max 0.993
_diffrn_measurement_device_type KappaCCD
_diffrn_measurement_method 'CCD phi and omega scans'
_diffrn_radiation_monochromator graphite
_diffrn_radiation_type MoK\a
_diffrn_radiation_wavelength 0.71073
_diffrn_reflns_av_R_equivalents 0.0308
_diffrn_reflns_av_unetI/netI 0.0238
_diffrn_reflns_limit_h_max 12
_diffrn_reflns_limit_h_min -13
_diffrn_reflns_limit_k_max 12
_diffrn_reflns_limit_k_min -12
_diffrn_reflns_limit_l_max 15
_diffrn_reflns_limit_l_min -15
_diffrn_reflns_number 8702
_diffrn_reflns_theta_full 25
_diffrn_reflns_theta_max 25
_diffrn_reflns_theta_min 3.15
_exptl_absorpt_coefficient_mu 1.317
_exptl_absorpt_correction_T_max 0.937
_exptl_absorpt_correction_T_min 0.670
_exptl_absorpt_correction_type multi-scan
_exptl_absorpt_process_details 'HKL Scalepack (Otwinowski & Minor, 1997)'
_exptl_crystal_colour colorless
_exptl_crystal_density_diffrn 1.635
_exptl_crystal_density_method 'not measured'
_exptl_crystal_description plate
_exptl_crystal_F_000 760
_exptl_crystal_size_max 0.33
_exptl_crystal_size_mid 0.29
_exptl_crystal_size_min 0.05
_refine_diff_density_max 0.547
_refine_diff_density_min -0.445
_refine_diff_density_rms 0.056
_refine_ls_extinction_method none
_refine_ls_goodness_of_fit_ref 1.068
_refine_ls_hydrogen_treatment constr
_refine_ls_matrix_type full
_refine_ls_number_parameters 204
_refine_ls_number_reflns 2697
_refine_ls_number_restraints 8
_refine_ls_restrained_S_all 1.067
_refine_ls_R_factor_all 0.053
_refine_ls_R_factor_gt 0.0418
_refine_ls_shift/su_max 0
_refine_ls_shift/su_mean 0
_refine_ls_structure_factor_coef Fsqd
_refine_ls_weighting_details 'calc w=1/[\s^2^(Fo^2^)+(0.0682P)^2^+0.6042P] where P=(Fo^2^+2Fc^2^)/3'
_refine_ls_weighting_scheme calc
_refine_ls_wR_factor_gt 0.1186
_refine_ls_wR_factor_ref 0.1261
_reflns_number_gt 2126
_reflns_number_total 2697
_reflns_threshold_expression >2\s(I)
_cod_data_source_file C0CC01184Csup1.cif
_cod_data_source_block 3c
_cod_original_sg_symbol_H-M P21/n
_cod_database_code 7111772

loop_
_space_group_symop_operation_xyz
'x, y, z'
'-x+1/2, y+1/2, -z+1/2'
'-x, -y, -z'
'x-1/2, -y-1/2, z-1/2'

loop_
_atom_site_label
_atom_site_type_symbol
_atom_site_fract_x
_atom_site_fract_y
_atom_site_fract_z
_atom_site_U_iso_or_equiv
_atom_site_adp_type
_atom_site_occupancy
_atom_site_symmetry_multiplicity
_atom_site_calc_flag
_atom_site_refinement_flags
_atom_site_disorder_assembly
_atom_site_disorder_group
C1 C 0.5276(4) 0.8472(5) 0.2758(4) 0.0963(12) Uani 1 1 d . . .
C2 C 0.6475(4) 0.8315(5) 0.3006(4) 0.0973(13) Uani 1 1 d . B .
C3 C 0.7116(3) 0.7467(4) 0.2487(3) 0.0855(11) Uani 1 1 d D . .
C4 C 0.6475(4) 0.6826(4) 0.1696(4) 0.0959(12) Uani 1 1 d . B .
C5 C 0.5246(4) 0.7023(4) 0.1493(4) 0.0944(12) Uani 1 1 d . . .
C6A C 0.8417(7) 0.7215(17) 0.2768(18) 0.117(3) Uani 0.830(11) 1 d PD B 3
C6B C 0.845(2) 0.744(10) 0.280(9) 0.117(3) Uani 0.170(11) 1 d PD B 4
C7A C 0.9117(7) 0.7785(9) 0.3455(7) 0.158(4) Uani 0.830(11) 1 d PD B 3
C7B C 0.904(3) 0.659(5) 0.237(3) 0.158(4) Uani 0.170(11) 1 d PD B 4
C8 C 0.0182(4) 0.7686(4) 0.0547(3) 0.0867(10) Uani 1 1 d . . .
C9 C -0.0967(4) 0.7943(4) 0.0133(4) 0.0935(12) Uani 1 1 d . A .
C10 C -0.1540(4) 0.8994(4) 0.0392(4) 0.0912(11) Uani 1 1 d . . .
C11 C -0.0904(4) 0.9739(4) 0.1084(3) 0.0927(12) Uani 1 1 d . A .
C12 C 0.0246(4) 0.9458(4) 0.1471(3) 0.0871(10) Uani 1 1 d . . .
C13A C -0.2739(10) 0.9591(9) 0.0078(10) 0.093(2) Uani 0.508(6) 1 d PDU A 1
C13B C -0.2764(11) 0.9009(9) -0.0205(11) 0.093(2) Uani 0.492(6) 1 d PD A 2
C14A C -0.3387(10) 0.9156(11) -0.0711(9) 0.117(2) Uani 0.508(6) 1 d PDU A 1
C14B C -0.3495(10) 0.9901(10) -0.0114(10) 0.117(2) Uani 0.492(6) 1 d PD A 2
H1 H 0.4872 0.9056 0.3125 0.116 Uiso 1 1 calc R B .
H2 H 0.6871 0.8785 0.3533 0.117 Uiso 1 1 calc R . .
H4 H 0.6871 0.6262 0.1302 0.115 Uiso 1 1 calc R . .
H5 H 0.4827 0.6567 0.0968 0.113 Uiso 1 1 calc R . .
H6A H 0.8763 0.6581 0.2412 0.141 Uiso 0.830(11) 1 calc PR B 3
H6B H 0.8831 0.7995 0.3268 0.141 Uiso 0.170(11) 1 calc PR B 4
H7A1 H 0.8813 0.8427 0.3832 0.19 Uiso 0.830(11) 1 calc PR B 3
H7A2 H 0.9927 0.7556 0.3575 0.19 Uiso 0.830(11) 1 calc PR B 3
H7B1 H 0.8633 0.6045 0.1908 0.19 Uiso 0.170(11) 1 calc PR B 4
H7B2 H 0.9875 0.6511 0.253 0.19 Uiso 0.170(11) 1 calc PR B 4
H8 H 0.0538 0.6955 0.0362 0.104 Uiso 1 1 calc R . .
H9 H -0.1364 0.7396 -0.0334 0.112 Uiso 1 1 calc R . .
H11 H -0.1262 1.0457 0.1299 0.111 Uiso 1 1 calc R . .
H12 H 0.0653 0.9998 0.1938 0.104 Uiso 1 1 calc R . .
H13A H -0.3005 1.0259 0.0446 0.111 Uiso 0.508(6) 1 calc PR A 1
H13B H -0.2994 0.8361 -0.0648 0.111 Uiso 0.492(6) 1 calc PR A 2
H14A H -0.311 0.8488 -0.1071 0.141 Uiso 0.508(6) 1 calc PR A 1
H14B H -0.4134 0.9509 -0.0922 0.141 Uiso 0.508(6) 1 calc PR A 1
H14C H -0.327 1.0552 0.0327 0.141 Uiso 0.492(6) 1 calc PR A 2
H14D H -0.4253 0.9899 -0.0489 0.141 Uiso 0.492(6) 1 calc PR A 2
N1 N 0.4634(3) 0.7834(3) 0.2012(3) 0.0889(9) Uani 1 1 d . B .
N2 N 0.0818(3) 0.8436(3) 0.1207(3) 0.0788(8) Uani 1 1 d . . .
N3 N 0.2467(4) 0.9985(4) 0.3895(4) 0.0999(10) Uani 1 1 d . . .
O1 O 0.2778(5) 1.0484(4) 0.3093(4) 0.1503(15) Uani 1 1 d . . .
O2 O 0.2150(5) 0.8940(4) 0.3764(4) 0.1641(18) Uani 1 1 d . . .
O3 O 0.2373(5) 1.0607(5) 0.4645(3) 0.1665(18) Uani 1 1 d . . .
Ag1 Ag 0.26881(3) 0.80823(4) 0.17399(3) 0.1100(2) Uani 1 1 d . . .

loop_
_atom_site_aniso_label
_atom_site_aniso_U_11
_atom_site_aniso_U_22
_atom_site_aniso_U_33
_atom_site_aniso_U_23
_atom_site_aniso_U_13
_atom_site_aniso_U_12
C1 0.070(3) 0.118(3) 0.101(3) 0.001(2) 0.004(2) -0.004(2)
C2 0.073(3) 0.128(3) 0.089(3) 0.011(2) -0.006(2) -0.021(2)
C3 0.062(2) 0.104(3) 0.091(2) 0.039(2) 0.0059(19) 0.000(2)
C4 0.086(3) 0.100(3) 0.104(3) 0.018(2) 0.018(2) 0.009(2)
C5 0.087(3) 0.104(3) 0.090(3) 0.012(2) -0.005(2) -0.011(2)
C6A 0.069(3) 0.150(10) 0.134(5) 0.057(6) 0.008(3) 0.004(3)
C6B 0.069(3) 0.150(10) 0.134(5) 0.057(6) 0.008(3) 0.004(3)
C7A 0.068(4) 0.235(9) 0.164(7) 0.070(6) -0.031(4) -0.004(5)
C7B 0.068(4) 0.235(9) 0.164(7) 0.070(6) -0.031(4) -0.004(5)
C8 0.073(2) 0.084(2) 0.101(3) -0.011(2) 0.000(2) 0.0029(19)
C9 0.072(3) 0.101(3) 0.105(3) -0.006(2) -0.007(2) -0.013(2)
C10 0.066(2) 0.112(3) 0.097(3) 0.024(2) 0.0104(19) 0.004(2)
C11 0.088(3) 0.094(3) 0.099(3) 0.009(2) 0.024(2) 0.027(2)
C12 0.093(3) 0.087(2) 0.081(2) -0.0074(19) 0.004(2) -0.006(2)
C13A 0.070(3) 0.073(7) 0.134(7) 0.014(5) 0.002(4) 0.007(5)
C13B 0.070(3) 0.073(7) 0.134(7) 0.014(5) 0.002(4) 0.007(5)
C14A 0.080(4) 0.123(7) 0.146(7) 0.012(4) -0.013(4) 0.016(4)
C14B 0.080(4) 0.123(7) 0.146(7) 0.012(4) -0.013(4) 0.016(4)
N1 0.0603(18) 0.111(2) 0.094(2) 0.0158(19) -0.0034(16) -0.0043(17)
N2 0.0614(17) 0.0873(19) 0.0869(19) 0.0017(16) 0.0005(14) -0.0026(14)
N3 0.096(3) 0.088(2) 0.111(3) -0.001(2) -0.017(2) 0.0045(19)
O1 0.172(4) 0.140(3) 0.141(3) -0.002(3) 0.026(3) -0.019(3)
O2 0.194(5) 0.101(3) 0.186(4) 0.014(3) -0.052(3) -0.017(3)
O3 0.183(5) 0.199(4) 0.118(3) -0.046(3) 0.008(3) -0.033(3)
Ag1 0.0581(2) 0.1470(4) 0.1220(4) 0.0319(2) -0.00964(19) -0.00526(16)

loop_
_atom_type_symbol
_atom_type_description
_atom_type_scat_dispersion_real
_atom_type_scat_dispersion_imag
_atom_type_scat_source
C C 0.0033 0.0016 'International Tables Vol C Tables 4.2.6.8 and 6.1.1.4'
H H 0 0 'International Tables Vol C Tables 4.2.6.8 and 6.1.1.4'
N N 0.0061 0.0033 'International Tables Vol C Tables 4.2.6.8 and 6.1.1.4'
O O 0.0106 0.006 'International Tables Vol C Tables 4.2.6.8 and 6.1.1.4'
Ag Ag -0.8971 1.1015 'International Tables Vol C Tables 4.2.6.8 and 6.1.1.4'

loop_
_geom_angle_atom_site_label_1
_geom_angle_atom_site_label_2
_geom_angle_atom_site_label_3
_geom_angle
C1 C2 C3 120.6(4)
C1 C2 H2 119.7
C1 N1 Ag1 120.6(3)
C2 C1 H1 118.2
C2 C3 C4 116.5(4)
C2 C3 C6A 122.6(6)
C2 C3 C6B 115(2)
C3 C2 H2 119.7
C3 C4 H4 120.1
C3 C6A H6A 116.8
C3 C6B H6B 122.4
C4 C3 C6A 120.9(6)
C4 C3 C6B 128(3)
C4 C5 H5 118.5
C5 C4 C3 119.8(4)
C5 C4 H4 120.1
C5 N1 Ag1 122.9(3)
C5 N1 C1 116.4(4)
C6A C7A H7A1 120
C6A C7A H7A2 120
C6B C7B H7B1 120
C6B C7B H7B2 120
C7A C6A C3 126.5(9)
C7A C6A H6A 116.8
C7B C6B C3 115(4)
C7B C6B H6B 122.4
C8 C9 C10 120.9(4)
C8 C9 H9 119.5
C8 N2 Ag1 122.1(3)
C8 N2 C12 115.9(3)
C9 C10 C13A 135.8(6)
C9 C10 C13B 107.6(5)
C9 C8 H8 118.5
C10 C11 C12 121.4(4)
C10 C11 H11 119.3
C10 C13A H13A 120.9
C10 C13B H13B 119.6
C10 C9 H9 119.5
C11 C10 C13A 108.2(5)
C11 C10 C13B 136.4(5)
C11 C10 C9 116.0(4)
C11 C12 H12 118.6
C12 C11 H11 119.3
C12 N2 Ag1 121.9(3)
C13A C14A H14A 120
C13A C14A H14B 120
C13B C14B H14C 120
C13B C14B H14D 120
C14A C13A C10 118.2(10)
C14A C13A H13A 120.9
C14B C13B C10 120.8(12)
C14B C13B H13B 119.6
H7A1 C7A H7A2 120
H7B1 C7B H7B2 120
H14A C14A H14B 120
H14C C14B H14D 120
N1 C1 C2 123.7(5)
N1 C1 H1 118.2
N1 C5 C4 123.0(4)
N1 C5 H5 118.5
N2 Ag1 N1 170.18(12)
N2 C12 C11 122.8(4)
N2 C12 H12 118.6
N2 C8 C9 123.0(4)
N2 C8 H8 118.5
O2 N3 O1 113.5(5)
O3 N3 O1 118.1(5)
O3 N3 O2 127.6(6)

loop_
_geom_bond_atom_site_label_1
_geom_bond_atom_site_label_2
_geom_bond_distance
C1 H1 0.93
C2 C1 1.346(7)
C2 H2 0.93
C3 C2 1.372(7)
C3 C4 1.380(6)
C4 H4 0.93
C5 C4 1.378(7)
C5 H5 0.93
C6A C3 1.478(7)
C6A C7A 1.284(10)
C6A H6A 0.93
C6B C3 1.5000(11)
C6B C7B 1.281(12)
C6B H6B 0.93
C7A H7A1 0.93
C7A H7A2 0.93
C7B H7B1 0.93
C7B H7B2 0.93
C8 H8 0.93
C9 C10 1.365(6)
C9 C8 1.364(6)
C9 H9 0.93
C11 C10 1.358(6)
C11 H11 0.93
C12 C11 1.359(6)
C12 H12 0.93
C13A C10 1.501(11)
C13A C14A 1.282(9)
C13A H13A 0.93
C13B C10 1.497(13)
C13B C14B 1.277(9)
C13B H13B 0.93
C14A H14A 0.93
C14A H14B 0.93
C14B H14C 0.93
C14B H14D 0.93
N1 C1 1.339(6)
N1 C5 1.328(6)
N2 C12 1.341(5)
N2 C8 1.335(5)
N3 O1 1.240(6)
N3 O2 1.202(5)
N3 O3 1.191(6)
Ag1 N1 2.166(3)
Ag1 N2 2.157(3)
